data_2105797
loop_
_publ_author_name
'Rajalakshmi, Gnanasekaran'
'Hathwar, Venkatesha R.'
'Kumaradhas, Poomani'

_publ_contact_author 'Kumaradhas Poomani'
_publ_section_title
;
 Topological analysis of electron density and the electrostatic properties
 of isoniazid: an experimental and theoretical study
;
_journal_coeditor_code GW5026
_journal_issue 2
_journal_name_full 'Acta Crystallographica Section B'
_journal_page_first 331
_journal_page_last 341
_journal_paper_doi 10.1107/S2052520613033209
_journal_volume 70
_journal_year 2014
_chemical_formula_moiety 'C6 H7 N3 O'
_chemical_formula_sum 'C6 H7 N3 O'
_chemical_formula_weight 137.1
_chemical_name_common pyrazine-2-carboxyamide
_space_group_IT_number 19
_symmetry_cell_setting orthorhombic
_symmetry_space_group_name_Hall 'P 2ac 2ab'
_symmetry_space_group_name_H-M 'P 21 21 21'
_atom_sites_solution_hydrogens geom
_atom_sites_solution_primary direct
_atom_sites_solution_secondary difmap
_audit_update_record
;
2013-12-12 # Formatted by IUCr publCIF

;
_cell_angle_alpha 90.00
_cell_angle_beta 90.00
_cell_angle_gamma 90.00
_cell_formula_units_Z 4
_cell_length_a 3.7601(1)
_cell_length_b 11.2911(3)
_cell_length_c 14.6877(4)
_cell_measurement_reflns_used 2536
_cell_measurement_temperature 90(2)
_cell_measurement_theta_max 50.14
_cell_measurement_theta_min 3.58
_cell_volume 623.58(3)
_computing_cell_refinement
;
SAINTPLUS (BRUKER-AXS)
;
_computing_data_collection
;
KAPPA APEX BRUKER-AXS
;
_computing_data_reduction
;
SAINTPLUS (BRUKER-AXS)
;
_computing_molecular_graphics
;
ORTEP (Farrugia, 1997)
PLATON (Spek, 2003)
XD2006 (Koritsanszky et al, 2006)
;
_computing_publication_material 'XD2006 (Koritsanszky et al, 2006)'
_computing_structure_refinement
;
SHELXL97 (Sheldrick, 2008)
XD2006 (Koritsanszky et al, 2006)
;
_computing_structure_solution 'SHELXS-97 (Sheldrick, 2008)'
_diffrn_ambient_temperature 90(2)
_diffrn_measured_fraction_theta_full 0.998
_diffrn_measured_fraction_theta_max 0.998
_diffrn_measurement_device_type 'Bruker Kappa APEX II CCD detector'
_diffrn_measurement_method '\f and \w scans'
_diffrn_radiation_type MoK\a
_diffrn_radiation_wavelength 0.71073
_diffrn_reflns_av_R_equivalents 0.0284
_diffrn_reflns_limit_h_max 8
_diffrn_reflns_limit_h_min 0
_diffrn_reflns_limit_k_max 24
_diffrn_reflns_limit_k_min 0
_diffrn_reflns_limit_l_max 32
_diffrn_reflns_limit_l_min -32
_diffrn_reflns_number 83442
_diffrn_reflns_theta_full 51.42
_diffrn_reflns_theta_max 51.42
_diffrn_reflns_theta_min 2.28
_exptl_absorpt_coefficient_mu 0.106
_exptl_absorpt_correction_T_max 0.9843
_exptl_absorpt_correction_T_min 0.9782
_exptl_absorpt_correction_type analytical
_exptl_crystal_colour colourless
_exptl_crystal_density_diffrn 1.46
_exptl_crystal_description block
_exptl_crystal_size_max 0.25
_exptl_crystal_size_mid 0.24
_exptl_crystal_size_min 0.14
_refine_diff_density_max 0.100
_refine_diff_density_min -0.103
_refine_diff_density_rms 0.022
_refine_ls_extinction_coef 0.43316
_refine_ls_extinction_method none
_refine_ls_goodness_of_fit_ref 1.02
_refine_ls_hydrogen_treatment mixed
_refine_ls_matrix_type full
_refine_ls_number_parameters 344
_refine_ls_number_reflns 6253
_refine_ls_number_restraints 0
_refine_ls_restrained_S_all 0.353
_refine_ls_R_factor_all 0.0214
_refine_ls_R_factor_gt 0.0145
_refine_ls_shift/su_max 0.0001
_refine_ls_shift/su_mean 0.000
_refine_ls_structure_factor_coef Fsqd
_refine_ls_weighting_scheme sigma
_refine_ls_wR_factor_gt 0.0160
_refine_ls_wR_factor_ref 0.0172
_reflns_number_gt 6442
_reflns_number_total 6960
_reflns_threshold_expression >2.0sigma(I)
_cod_data_source_file gw5026sup1.cif
_cod_data_source_block I
_cod_depositor_comments
;
 Marking atom 'DUM0' as a dummy atom.

 Antanas Vaitkus,
 2017-02-20

 Adding the _atom_site_type_symbol data item.

 Antanas Vaitkus,
 2017-02-20
;
_cod_original_cell_volume 623.58
_cod_original_sg_symbol_Hall '-P 2yn'
_cod_original_sg_symbol_H-M P212121
_cod_database_code 2105797
_cod_database_fobs_code 2105797
_publcif_datablock.id {44c83679-53c4-49cd-9494-0781f87711da}

_publcif_info_exptl_table_max_cols 4
_publcif_info_exptl_table_use_headnotes n

loop_
_symmetry_equiv_pos_as_xyz
+X,+Y,+Z
1/2-X,-Y,1/2+Z
1/2+X,1/2-Y,-Z
-X,1/2+Y,1/2-Z

loop_
_atom_local_axes_label
_atom_local_axes_atom0
_atom_local_axes_ax1
_atom_local_axes_atom1
_atom_local_axes_atom2
_atom_local_axes_ax2
O(1) C(6) Z O(1) N(2) Y
N(1) C(5) Z N(1) C(4) Y
N(2) H(2) Z N(2) C(6) Y
N(3) H(3B) Z N(3) H(3A) Y
C(1) H(1) Z C(1) C(5) Y
C(2) C(1) Z C(2) C(3) Y
C(3) H(3) Z C(3) C(4) Y
C(4) H(4) Z C(4) N(1) Y
C(5) H(5) Z C(5) N(1) Y
C(6) O(1) Z C(6) N(2) Y
H(1) C(1) Z H(1) C(5) Y
H(2) N(2) Z H(2) N(3) Y
H(3) C(3) Z H(3) C(4) Y
H(4) C(4) Z H(4) N(1) Y
H(5) C(5) Z H(5) N(1) Y
H(3A) N(3) Z H(3A) H(3B) Y
H(3B) N(3) Z H(3B) H(3A) Y

loop_
_atom_rho_multipole_label
_atom_rho_multipole_coeff_Pv
_atom_rho_multipole_coeff_P00
_atom_rho_multipole_coeff_P11
_atom_rho_multipole_coeff_P1-1
_atom_rho_multipole_coeff_P10
_atom_rho_multipole_coeff_P20
_atom_rho_multipole_coeff_P21
_atom_rho_multipole_coeff_P2-1
_atom_rho_multipole_coeff_P22
_atom_rho_multipole_coeff_P2-2
_atom_rho_multipole_coeff_P30
_atom_rho_multipole_coeff_P31
_atom_rho_multipole_coeff_P3-1
_atom_rho_multipole_coeff_P32
_atom_rho_multipole_coeff_P3-2
_atom_rho_multipole_coeff_P33
_atom_rho_multipole_coeff_P3-3
_atom_rho_multipole_coeff_P40
_atom_rho_multipole_coeff_P41
_atom_rho_multipole_coeff_P4-1
_atom_rho_multipole_coeff_P42
_atom_rho_multipole_coeff_P4-2
_atom_rho_multipole_coeff_P43
_atom_rho_multipole_coeff_P4-3
_atom_rho_multipole_coeff_P44
_atom_rho_multipole_coeff_P4-4
_atom_rho_multipole_kappa_prime
_atom_rho_multipole_kappa_dprime0
_atom_rho_multipole_kappa_dprime1
_atom_rho_multipole_kappa_dprime2
_atom_rho_multipole_kappa_dprime3
_atom_rho_multipole_kappa_dprime4
O(1) 6.26 0.00 -0.018(9) 0.000(7) -0.069(7) -0.032(7) 0.015(8) 0.002(6) -0.085(7) -0.011(8) 0.009(10) 0.034(7) 0.007(5) 0.030(6) 0.010(6) -0.001(8) 0.008(8) 0.013(8) -0.010(8) -0.005(7) 0.028(8) 0.001(7) 0.017(8) 0.002(8) 0.001(8) -0.013(8) 0.98 0.99 0.99 0.99 0.99 0.99
N(1) 5.14 0.00 0.008(12) -0.103(10) -0.096(11) 0.045(10) 0.014(10) 0.052(9) -0.141(9) 0.007(9) 0.118(12) -0.005(14) 0.027(10) 0.109(10) -0.007(11) -0.005(10) -0.052(13) 0.020(13) 0.009(12) 0.025(12) 0.010(13) -0.010(13) 0.004(12) -0.005(12) 0.024(11) 0.000(11) 0.99 0.89 0.89 0.89 0.89 0.89
N(2) 5.28 0.00 -0.018(11) 0.058(10) 0.079(10) 0.050(10) -0.044(9) -0.054(8) 0.020(9) -0.010(9) 0.227(18) -0.052(9) -0.015(9) 0.166(9) -0.004(9) -0.018(13) 0.042(13) 0.039(14) -0.050(12) -0.024(12) -0.020(12) 0.003(12) -0.016(12) -0.040(12) 0.008(12) 0.005(13) 0.99 0.84 0.84 0.84 0.84 0.84
N(3) 5.36 0.00 0.131(8) 0.000(10) 0.012(10) 0.049(9) -0.085(8) 0.014(8) -0.045(9) -0.129(9) 0.230(10) 0.051(14) -0.026(12) 0.000(9) -0.043(9) 0.029(10) -0.154(13) 0.100(13) -0.006(11) 0.012(12) 0.007(11) -0.021(11) -0.021(11) 0.034(12) 0.029(11) 0.046(11) 0.98 0.85 0.85 0.85 0.85 0.85
C(1) 4.22 0.00 -0.019(14) -0.050(13) -0.004(12) 0.130(11) 0.003(11) 0.023(10) -0.201(11) 0.002(12) 0.295(15) -0.003(18) -0.064(13) 0.180(11) 0.009(14) 0.007(14) 0.012(17) 0.045(16) -0.028(15) -0.081(16) 0.002(16) -0.024(16) -0.025(16) -0.049(16) 0.040(16) -0.007(15) 0.99 0.90 0.90 0.90 0.90 0.90
C(2) 3.76 0.00 0.009(11) 0.040(11) 0.015(11) 0.088(9) 0.004(10) -0.002(9) -0.151(9) -0.004(10) 0.188(10) 0.009(11) 0.001(11) 0.135(14) -0.015(16) -0.003(10) 0.021(9) -0.018(13) -0.003(13) 0.002(14) -0.011(13) -0.012(14) 0.018(13) -0.021(12) 0.018(12) -0.009(11) 1.01 1.00 1.00 1.00 1.00 1.00
C(3) 4.22 0.00 -0.008(13) -0.042(13) 0.004(12) 0.103(12) 0.046(12) -0.004(11) -0.199(11) 0.001(12) 0.307(13) 0.038(13) -0.064(13) 0.172(15) -0.03(2) 0.030(13) -0.004(13) -0.003(16) 0.026(15) -0.039(16) 0.017(16) -0.006(17) -0.002(16) -0.025(16) 0.041(17) -0.002(15) 0.99 0.90 0.90 0.90 0.90 0.90
C(4) 4.18 0.00 0.015(14) -0.016(14) -0.015(13) 0.142(11) 0.020(12) 0.020(11) -0.180(12) -0.019(13) 0.302(15) -0.015(18) 0.002(13) 0.196(12) 0.033(15) -0.010(15) -0.005(17) 0.054(18) -0.003(16) 0.020(17) -0.034(16) 0.037(18) -0.034(17) -0.016(18) 0.014(18) 0.008(16) 0.99 0.90 0.90 0.90 0.90 0.90
C(5) 4.28 0.00 0.003(15) 0.029(13) -0.001(12) 0.121(11) -0.001(12) 0.017(11) -0.226(12) 0.016(13) 0.328(13) 0.014(13) -0.053(15) 0.243(17) 0.00(2) -0.024(15) -0.039(13) -0.014(18) 0.015(15) -0.015(17) -0.042(16) -0.054(17) 0.034(17) -0.021(17) 0.072(19) 0.004(16) 0.99 0.90 0.90 0.90 0.90 0.90
C(6) 3.95 0.00 0.025(12) -0.009(11) 0.104(11) 0.234(11) 0.006(11) 0.019(10) -0.208(10) 0.015(10) 0.35(2) 0.009(13) -0.029(12) 0.239(12) 0.040(12) 0.001(15) 0.006(14) 0.043(17) -0.010(15) 0.035(18) -0.051(16) -0.002(15) 0.017(14) -0.009(14) 0.057(14) -0.019(14) 1.01 0.92 0.92 0.92 0.92 0.92
H(1) 0.78 0.00 0.00 0.00 0.127(9) 0.00 0.00 0.00 0.00 0.00 0.00 0.00 0.00 0.00 0.00 0.00 0.00 0.00 0.00 0.00 0.00 0.00 0.00 0.00 0.00 0.00 1.20 1.20 1.20 1.20 1.20 1.20
H(2) 0.64 0.00 0.00 0.00 0.210(10) 0.00 0.00 0.00 0.00 0.00 0.00 0.00 0.00 0.00 0.00 0.00 0.00 0.00 0.00 0.00 0.00 0.00 0.00 0.00 0.00 0.00 1.20 1.20 1.20 1.20 1.20 1.20
H(3) 0.78 0.00 0.00 0.00 0.138(11) 0.00 0.00 0.00 0.00 0.00 0.00 0.00 0.00 0.00 0.00 0.00 0.00 0.00 0.00 0.00 0.00 0.00 0.00 0.00 0.00 0.00 1.20 1.20 1.20 1.20 1.20 1.20
H(4) 0.78 0.00 0.00 0.00 0.128(10) 0.00 0.00 0.00 0.00 0.00 0.00 0.00 0.00 0.00 0.00 0.00 0.00 0.00 0.00 0.00 0.00 0.00 0.00 0.00 0.00 0.00 1.20 1.20 1.20 1.20 1.20 1.20
H(5) 0.79 0.00 0.00 0.00 0.110(10) 0.00 0.00 0.00 0.00 0.00 0.00 0.00 0.00 0.00 0.00 0.00 0.00 0.00 0.00 0.00 0.00 0.00 0.00 0.00 0.00 0.00 1.20 1.20 1.20 1.20 1.20 1.20
H(3A) 0.81 0.00 0.00 0.00 0.151(12) 0.00 0.00 0.00 0.00 0.00 0.00 0.00 0.00 0.00 0.00 0.00 0.00 0.00 0.00 0.00 0.00 0.00 0.00 0.00 0.00 0.00 1.20 1.20 1.20 1.20 1.20 1.20
H(3B) 0.77 0.00 0.00 0.00 0.243(11) 0.00 0.00 0.00 0.00 0.00 0.00 0.00 0.00 0.00 0.00 0.00 0.00 0.00 0.00 0.00 0.00 0.00 0.00 0.00 0.00 0.00 1.20 1.20 1.20 1.20 1.20 1.20

loop_
_atom_site_aniso_label
_atom_site_aniso_U_11
_atom_site_aniso_U_22
_atom_site_aniso_U_33
_atom_site_aniso_U_12
_atom_site_aniso_U_13
_atom_site_aniso_U_23
O(1) 0.02281(9) 0.01037(5) 0.01303(6) -0.00255(6) 0.00582(7) 0.00100(5)
N(1) 0.01623(7) 0.01726(6) 0.01082(5) 0.00058(6) 0.00140(6) -0.00355(5)
N(2) 0.01560(7) 0.00852(4) 0.00984(4) -0.00074(4) 0.00272(5) -0.00017(4)
N(3) 0.01403(6) 0.01047(4) 0.00915(4) 0.00201(4) 0.00026(4) -0.00010(3)
C(1) 0.01582(7) 0.01016(5) 0.01138(5) 0.00169(5) 0.00099(5) -0.00044(4)
C(2) 0.01213(7) 0.00949(5) 0.00889(5) -0.00010(5) 0.00046(5) -0.00049(4)
C(3) 0.02019(8) 0.01140(5) 0.00935(5) -0.00128(6) 0.00194(5) -0.00016(4)
C(4) 0.02053(9) 0.01609(6) 0.00953(5) -0.00226(6) 0.00269(6) -0.00127(4)
C(5) 0.01738(8) 0.01332(5) 0.01270(5) 0.00285(6) 0.00075(6) -0.00271(4)
C(6) 0.01229(6) 0.00867(4) 0.00895(4) -0.00047(4) 0.00099(4) 0.00035(4)

loop_
_atom_site_label
_atom_site_type_symbol
_atom_site_fract_x
_atom_site_fract_y
_atom_site_fract_z
_atom_site_occupancy
_atom_site_U_iso_or_equiv
_atom_site_calc_flag
O(1) O 0.71301(8) 0.43989(2) 0.05073(1) 1.0000 0.015 ?
N(1) N 1.29931(7) 0.36177(2) -0.25130(1) 1.0000 0.015 ?
N(2) N 0.89435(6) 0.62309(1) 0.00937(1) 1.0000 0.011 ?
N(3) N 0.72341(5) 0.67750(1) 0.08436(1) 1.0000 0.011 ?
C(1) C 1.08173(6) 0.33795(2) -0.09844(1) 1.0000 0.012 ?
C(2) C 1.01894(5) 0.45917(1) -0.09120(1) 1.0000 0.010 ?
C(3) C 1.09717(7) 0.53085(2) -0.16608(1) 1.0000 0.014 ?
C(4) C 1.23632(7) 0.47835(2) -0.24409(1) 1.0000 0.015 ?
C(5) C 1.22274(7) 0.29375(2) -0.17907(1) 1.0000 0.014 ?
C(6) C 0.86396(5) 0.50551(1) -0.00401(1) 1.0000 0.010 ?
H(1) H 1.02477 0.27507 -0.04470 1.0000 0.025(1) ?
H(2) H 1.04249 0.68198 -0.03658 1.0000 0.024(2) ?
H(3) H 1.03933 0.62469 -0.16984 1.0000 0.030(2) ?
H(4) H 1.29473 0.53257 -0.30305 1.0000 0.029(2) ?
H(5) H 1.28284 0.20056 -0.18732 1.0000 0.029(2) ?
H(3A) H 0.50497 0.62897 0.09852 1.0000 0.032(2) ?
H(3B) H 0.90580 0.67344 0.14275 1.0000 0.032(2) ?
DUM0 . 0.00000 0.00000 0.00000 0.0000 0.000 dum

loop_
_atom_type_symbol
_atom_type_description
_atom_type_scat_dispersion_real
_atom_type_scat_dispersion_imag
_atom_type_scat_source
C C 0.0033 0.0016 'Su & Coppens, Acta. Cryst. (1997) A53, 749 '
H H 0.0000 0.0000 'Su & Coppens, Acta. Cryst. (1997) A53, 749 '
N N 0.0061 0.0033 'Su & Coppens, Acta. Cryst. (1997) A53, 749 '
O O 0.0106 0.0060 'Su & Coppens, Acta. Cryst. (1997) A53, 749 '

loop_
_geom_angle_atom_site_label_1
_geom_angle_atom_site_label_2
_geom_angle_atom_site_label_3
_geom_angle
_geom_angle_site_symmetry_1
_geom_angle_site_symmetry_2
_geom_angle_site_symmetry_3
_geom_angle_publ_flag
C(4) N(1) C(5) 117.491(17) 1_555 1_555 1_555 yes
C(6) N(2) H(2) 123.349(15) 1_555 1_555 1_555 yes
H(3A) N(3) H(3B) 108.935(13) 1_555 1_555 1_555 yes
C(2) C(1) C(5) 118.838(17) 1_555 1_555 1_555 yes
C(2) C(1) H(1) 123.712(16) 1_555 1_555 1_555 yes
C(5) C(1) H(1) 117.448(16) 1_555 1_555 1_555 yes
C(1) C(2) C(3) 118.272(16) 1_555 1_555 1_555 yes
C(1) C(2) C(6) 118.252(15) 1_555 1_555 1_555 yes
C(3) C(2) C(6) 123.464(15) 1_555 1_555 1_555 yes
C(2) C(3) C(4) 118.712(17) 1_555 1_555 1_555 yes
C(2) C(3) H(3) 124.386(17) 1_555 1_555 1_555 yes
C(4) C(3) H(3) 116.747(16) 1_555 1_555 1_555 yes
N(1) C(4) C(3) 123.301(18) 1_555 1_555 1_555 yes
N(1) C(4) H(4) 117.110(18) 1_555 1_555 1_555 yes
C(3) C(4) H(4) 119.583(19) 1_555 1_555 1_555 yes
N(1) C(5) C(1) 123.382(18) 1_555 1_555 1_555 yes
N(1) C(5) H(5) 115.031(17) 1_555 1_555 1_555 yes
C(1) C(5) H(5) 121.580(19) 1_555 1_555 1_555 yes
O(1) C(6) N(2) 122.456(17) 1_555 1_555 1_555 yes
O(1) C(6) C(2) 121.738(16) 1_555 1_555 1_555 yes
N(2) C(6) C(2) 115.792(14) 1_555 1_555 1_555 yes

loop_
_geom_bond_atom_site_label_1
_geom_bond_atom_site_label_2
_geom_bond_distance
_geom_bond_site_symmetry_1
_geom_bond_site_symmetry_2
_geom_bond_publ_flag
O(1) C(6) 1.2319(2) 1_555 1_555 yes
N(1) C(4) 1.3416(3) 1_555 1_555 yes
N(1) C(5) 1.3411(3) 1_555 1_555 yes
N(2) C(6) 1.3469(2) 1_555 1_555 yes
N(2) H(2) 1.09900(16) 1_555 1_555 yes
N(3) H(3A) 1.00900(19) 1_555 1_555 yes
N(3) H(3B) 1.09900(17) 1_555 1_555 yes
C(1) C(2) 1.3930(2) 1_555 1_555 yes
C(1) C(5) 1.3902(3) 1_555 1_555 yes
C(1) H(1) 1.08301(17) 1_555 1_555 yes
C(2) C(3) 1.3968(2) 1_555 1_555 yes
C(2) C(6) 1.5012(2) 1_555 1_555 yes
C(3) C(4) 1.3922(3) 1_555 1_555 yes
C(3) H(3) 1.08299(18) 1_555 1_555 yes
C(4) H(4) 1.08300(19) 1_555 1_555 yes
C(5) H(5) 1.08300(19) 1_555 1_555 yes

loop_
_geom_torsion_atom_site_label_1
_geom_torsion_atom_site_label_2
_geom_torsion_atom_site_label_3
_geom_torsion_atom_site_label_4
_geom_torsion
_geom_torsion_site_symmetry_1
_geom_torsion_site_symmetry_2
_geom_torsion_site_symmetry_3
_geom_torsion_site_symmetry_4
_geom_torsion_publ_flag
C(4) N(1) C(5) C(1) 0.3(1) 1_555 1_555 1_555 1_555 yes
C(5) N(1) C(4) C(3) 0.0(1) 1_555 1_555 1_555 1_555 yes
C(5) N(1) C(4) H(4) -179.0(1) 1_555 1_555 1_555 1_555 yes
C(4) N(1) C(5) H(5) -178.8(1) 1_555 1_555 1_555 1_555 yes
H(2) N(2) C(6) O(1) 176.0(1) 1_555 1_555 1_555 1_555 yes
H(2) N(2) C(6) C(2) -5.3(1) 1_555 1_555 1_555 1_555 yes
C(2) C(1) C(5) N(1) -0.7(1) 1_555 1_555 1_555 1_555 yes
C(5) C(1) C(2) C(3) 0.7(1) 1_555 1_555 1_555 1_555 yes
C(5) C(1) C(2) C(6) 179.5(1) 1_555 1_555 1_555 1_555 yes
C(2) C(1) C(5) H(5) 178.3(1) 1_555 1_555 1_555 1_555 yes
H(1) C(1) C(2) C(3) -178.7(1) 1_555 1_555 1_555 1_555 yes
H(1) C(1) C(2) C(6) 0.1(1) 1_555 1_555 1_555 1_555 yes
H(1) C(1) C(5) N(1) 178.8(1) 1_555 1_555 1_555 1_555 yes
H(1) C(1) C(5) H(5) -2.2(1) 1_555 1_555 1_555 1_555 yes
C(1) C(2) C(3) C(4) -0.5(1) 1_555 1_555 1_555 1_555 yes
C(1) C(2) C(3) H(3) 174.9(1) 1_555 1_555 1_555 1_555 yes
C(1) C(2) C(6) O(1) -18.1(1) 1_555 1_555 1_555 1_555 yes
C(1) C(2) C(6) N(2) 163.2(1) 1_555 1_555 1_555 1_555 yes
C(3) C(2) C(6) O(1) 160.6(1) 1_555 1_555 1_555 1_555 yes
C(3) C(2) C(6) N(2) -18.1(1) 1_555 1_555 1_555 1_555 yes
C(6) C(2) C(3) C(4) -179.2(1) 1_555 1_555 1_555 1_555 yes
C(6) C(2) C(3) H(3) -3.9(1) 1_555 1_555 1_555 1_555 yes
C(2) C(3) C(4) N(1) 0.1(1) 1_555 1_555 1_555 1_555 yes
C(2) C(3) C(4) H(4) 179.1(1) 1_555 1_555 1_555 1_555 yes
H(3) C(3) C(4) N(1) -175.6(1) 1_555 1_555 1_555 1_555 yes
H(3) C(3) C(4) H(4) 3.4(1) 1_555 1_555 1_555 1_555 yes

loop_
_publcif_info_tables.block_id
_publcif_info_tables.reference_item
{44c83679-53c4-49cd-9494-0781f87711da} '_publcif_info_datablock.publ_exptl'
{44c83679-53c4-49cd-9494-0781f87711da} '_geom_bond_atom_site_label_1'

loop_
_publcif_info_datablock.id
_publcif_info_datablock.publ_exptl
_publcif_info_datablock.publ_geom
_publcif_info_datablock.structure
{44c83679-53c4-49cd-9494-0781f87711da} y y y

loop_
_publcif_info_exptl_table_extra_item
sin_theta_over_lambda_max

loop_
_publcif_info_cif.paper_type
CB
